data_7242922
loop_
_publ_author_name
'Visinescu, Diana'
'Alexandru, Maria-Gabriela'
'Dumitrescu, Dan G.'
'Shova, Sergiu'
'Moliner, Nicol\'as'
'Lloret, Francesc'
'Julve, Miguel'

_publ_section_title
;
 Cyanido-bridged {FeIIILnIII} heterobimetallic chains assembled through
 the [FeIII{HB(pz)3}(CN)3]&#x2212; complex as metalloligand: synthesis,
 crystal structure and magnetic properties
;
_journal_issue 26
_journal_name_full CrystEngComm
_journal_page_first 4615
_journal_page_last 4626
_journal_paper_doi 10.1039/D1CE00626F
_journal_volume 23
_journal_year 2021
_chemical_formula_moiety 'C22 H20 B Fe Gd N13 O9, C2 H3 N'
_chemical_formula_sum 'C24 H23 B Fe Gd N14 O9'
_chemical_formula_weight 875.47
_space_group_crystal_system monoclinic
_space_group_IT_number 14
_space_group_name_Hall '-P 2ybc'
_space_group_name_H-M_alt 'P 1 21/c 1'
_atom_sites_solution_hydrogens mixed
_audit_creation_date 2021-03-28
_audit_creation_method
;
Olex2 1.3
(compiled 2020.11.12 svn.r5f609507 for OlexSys, GUI svn.r6272)
;
_audit_update_record
;
2021-03-28 deposited with the CCDC.	2021-05-26 downloaded from the CCDC.
;
_cell_angle_alpha 90
_cell_angle_beta 90.93(3)
_cell_angle_gamma 90
_cell_formula_units_Z 4
_cell_length_a 17.244(3)
_cell_length_b 14.193(3)
_cell_length_c 13.216(3)
_cell_measurement_reflns_used 2563
_cell_measurement_temperature 293(2)
_cell_measurement_theta_max 24.765
_cell_measurement_theta_min 2.513
_cell_volume 3234.1(12)
_computing_molecular_graphics 'Olex2 1.3 (Dolomanov et al., 2009)'
_computing_publication_material 'Olex2 1.3 (Dolomanov et al., 2009)'
_computing_structure_refinement 'SHELXL 2018/3 (Sheldrick, 2015)'
_diffrn_ambient_temperature 293(2)
_diffrn_measured_fraction_theta_full 0.989
_diffrn_measured_fraction_theta_max 0.989
_diffrn_measurement_device_type 'Xcalibur, Eos'
_diffrn_measurement_method '\w scans'
_diffrn_radiation_type MoK\a
_diffrn_radiation_wavelength 0.71073
_diffrn_reflns_av_unetI/netI 0.0659
_diffrn_reflns_Laue_measured_fraction_full 0.989
_diffrn_reflns_Laue_measured_fraction_max 0.989
_diffrn_reflns_limit_h_max 20
_diffrn_reflns_limit_h_min -20
_diffrn_reflns_limit_k_max 16
_diffrn_reflns_limit_k_min -16
_diffrn_reflns_limit_l_max 15
_diffrn_reflns_limit_l_min 0
_diffrn_reflns_number 5653
_diffrn_reflns_point_group_measured_fraction_full 0.989
_diffrn_reflns_point_group_measured_fraction_max 0.989
_diffrn_reflns_theta_full 24.624
_diffrn_reflns_theta_max 24.624
_diffrn_reflns_theta_min 1.163
_exptl_absorpt_coefficient_mu 2.459
_exptl_crystal_colour 'clear light red'
_exptl_crystal_colour_lustre clear
_exptl_crystal_colour_modifier light
_exptl_crystal_colour_primary red
_exptl_crystal_density_diffrn 1.798
_exptl_crystal_description prism
_exptl_crystal_F_000 1728
_exptl_crystal_size_max 0.18
_exptl_crystal_size_mid 0.16
_exptl_crystal_size_min 0.11
_refine_diff_density_max 2.517
_refine_diff_density_min -1.892
_refine_diff_density_rms 0.207
_refine_ls_extinction_method none
_refine_ls_goodness_of_fit_ref 1.038
_refine_ls_hydrogen_treatment constr
_refine_ls_matrix_type full
_refine_ls_number_parameters 447
_refine_ls_number_reflns 5653
_refine_ls_number_restraints 6
_refine_ls_restrained_S_all 1.037
_refine_ls_R_factor_all 0.0672
_refine_ls_R_factor_gt 0.0617
_refine_ls_shift/su_max 0.001
_refine_ls_shift/su_mean 0.000
_refine_ls_structure_factor_coef Fsqd
_refine_ls_weighting_details 'w=1/[\s^2^(Fo^2^)+(0.0809P)^2^+36.7555P] where P=(Fo^2^+2Fc^2^)/3'
_refine_ls_weighting_scheme calc
_refine_ls_wR_factor_gt 0.1673
_refine_ls_wR_factor_ref 0.1710
_reflns_Friedel_coverage 0.000
_reflns_number_gt 4940
_reflns_number_total 5653
_reflns_threshold_expression 'I > 2\s(I)'
_cod_data_source_file d1ce00626f2.cif
_cod_data_source_block fegdnno_c2_tw
_cod_depositor_comments 'Adding full bibliography for 7242919--7242922.cif.'
_cod_original_cell_volume 3234.1(11)
_cod_database_code 7242922
_shelx_shelxl_version_number 2018/3
_shelx_space_group_comment
;
The symmetry employed for this shelxl refinement is uniquely defined
by the following loop, which should always be used as a source of
symmetry information in preference to the above space-group names.
They are only intended as comments.
;
_shelx_estimated_absorpt_t_max 0.908
_shelx_estimated_absorpt_t_min 0.639
_olex2_refinement_description
;
1. Twinned data refinement
 Scales: 0.840(3)
 0.160(3)
2. Fixed Uiso
 At 1.2 times of:
  All B(H) groups, All C(H) groups
 At 1.5 times of:
  All C(H,H,H) groups, All O(H,H) groups
3. Restrained distances
 N14X-C23X = N14-C23
 1.17 with sigma of 0.01
 C24X-C23X = C24-C23
 1.54 with sigma of 0.01
 N14-C24
 2.677 with sigma of 0.01
 N14X-C24X
 2.677 with sigma of 0.01
4. Uiso/Uaniso restraints and constraints
Uiso(C24) = Uiso(C24X)
Uiso(C23) = Uiso(C23X)
Uiso(N14) = Uiso(N14X)
5. Others
 Sof(C23X)=Sof(C24X)=Sof(H24D)=Sof(H24E)=Sof(H24F)=Sof(N14X)=1-FVAR(1)
 Sof(C23)=Sof(C24)=Sof(H24A)=Sof(H24B)=Sof(H24C)=Sof(N14)=FVAR(1)
6.a Riding coordinates:
 O3(H3A,H3B), C24(H24A,H24B,H24C), C24X(H24D,H24E,H24F)
6.b Ternary CH refined with riding coordinates:
 B017(H017)
6.c Aromatic/amide H refined with riding coordinates:
 C4(H4), C5(H5), C6(H6), C7(H7), C8(H8), C9(H9), C10(H10), C11(H11), C12(H12),
 C13(H13), C14(H14), C15(H15), C16(H16), C19(H19), C20(H20), C21(H21), C22(H22)
;
_olex2_submission_special_instructions 'No special instructions were received'

loop_
_space_group_symop_operation_xyz
'x, y, z'
'-x, y+1/2, -z+1/2'
'-x, -y, -z'
'x, -y-1/2, z-1/2'

loop_
_atom_site_label
_atom_site_type_symbol
_atom_site_fract_x
_atom_site_fract_y
_atom_site_fract_z
_atom_site_U_iso_or_equiv
_atom_site_adp_type
_atom_site_occupancy
_atom_site_site_symmetry_order
_atom_site_calc_flag
_atom_site_refinement_flags_posn
_atom_site_refinement_flags_adp
_atom_site_refinement_flags_occupancy
_atom_site_disorder_assembly
_atom_site_disorder_group
B017 B 1.0591(6) 0.4631(7) 0.7509(7) 0.024(2) Uani 1 1 d . . . . .
H017 H 1.111588 0.436661 0.753040 0.028 Uiso 1 1 calc R U . . .
C1 C 0.8515(5) 0.6356(7) 0.6478(6) 0.0252(18) Uani 1 1 d . . . . .
C2 C 0.8411(5) 0.6202(6) 0.8419(6) 0.0239(18) Uani 1 1 d . . . . .
C3 C 0.7984(5) 0.4739(6) 0.7313(6) 0.0266(19) Uani 1 1 d . . . . .
C4 C 1.0076(6) 0.7103(6) 0.7549(6) 0.0253(18) Uani 1 1 d . . . . .
H4 H 0.970741 0.758147 0.754548 0.030 Uiso 1 1 calc R U . . .
C5 C 1.0871(6) 0.7239(6) 0.7585(6) 0.030(2) Uani 1 1 d . . . . .
H5 H 1.113560 0.780956 0.761277 0.036 Uiso 1 1 calc R U . . .
C6 C 1.1187(5) 0.6341(7) 0.7572(6) 0.0275(19) Uani 1 1 d . . . . .
H6 H 1.171252 0.619426 0.758651 0.033 Uiso 1 1 calc R U . . .
C7 C 0.9143(5) 0.4292(7) 0.5515(6) 0.0276(19) Uani 1 1 d . . . . .
H7 H 0.865258 0.439585 0.523423 0.033 Uiso 1 1 calc R U . . .
C8 C 0.9716(6) 0.3759(6) 0.5090(6) 0.0289(19) Uani 1 1 d . . . . .
H8 H 0.968836 0.343853 0.447604 0.035 Uiso 1 1 calc R U . . .
C9 C 1.0333(5) 0.3791(6) 0.5745(6) 0.0255(18) Uani 1 1 d . . . . .
H9 H 1.080685 0.349169 0.566042 0.031 Uiso 1 1 calc R U . . .
C10 C 0.9077(5) 0.4282(6) 0.9355(6) 0.0262(18) Uani 1 1 d . . . . .
H10 H 0.857854 0.438593 0.958981 0.031 Uiso 1 1 calc R U . . .
C11 C 0.9646(6) 0.3751(6) 0.9848(6) 0.0268(18) Uani 1 1 d . . . . .
H11 H 0.960417 0.342956 1.045820 0.032 Uiso 1 1 calc R U . . .
C12 C 1.0281(5) 0.3802(6) 0.9245(6) 0.0245(18) Uani 1 1 d . . . . .
H12 H 1.076063 0.352779 0.938609 0.029 Uiso 1 1 calc R U . . .
C13 C 0.6070(6) 0.9393(7) 0.3216(7) 0.034(2) Uani 1 1 d . . . . .
H13 H 0.657511 0.944310 0.298695 0.041 Uiso 1 1 calc R U . . .
C14 C 0.5573(7) 1.0151(8) 0.3143(8) 0.042(2) Uani 1 1 d . . . . .
H14 H 0.574000 1.071293 0.285816 0.050 Uiso 1 1 calc R U . . .
C15 C 0.4828(7) 1.0072(9) 0.3494(8) 0.047(3) Uani 1 1 d . . . . .
H15 H 0.449411 1.058590 0.346427 0.057 Uiso 1 1 calc R U . . .
C16 C 0.4583(7) 0.9235(8) 0.3885(8) 0.042(2) Uani 1 1 d . . . . .
H16 H 0.407377 0.917401 0.409841 0.050 Uiso 1 1 calc R U . . .
C17 C 0.5097(5) 0.8457(7) 0.3971(7) 0.032(2) Uani 1 1 d . . . . .
C18 C 0.4855(6) 0.7538(7) 0.4378(7) 0.031(2) Uani 1 1 d . . . . .
C19 C 0.4255(6) 0.7025(8) 0.3965(8) 0.038(2) Uani 1 1 d . . . . .
H19 H 0.399227 0.724559 0.339167 0.046 Uiso 1 1 calc R U . . .
C20 C 0.4039(6) 0.6179(8) 0.4401(8) 0.041(2) Uani 1 1 d . . . . .
H20 H 0.363774 0.582393 0.411778 0.049 Uiso 1 1 calc R U . . .
C21 C 0.4425(6) 0.5869(8) 0.5258(9) 0.043(2) Uani 1 1 d . . . . .
H21 H 0.428272 0.530557 0.556229 0.051 Uiso 1 1 calc R U . . .
C22 C 0.5019(6) 0.6396(7) 0.5661(8) 0.037(2) Uani 1 1 d . . . . .
H22 H 0.528088 0.618607 0.623833 0.045 Uiso 1 1 calc R U . . .
Fe1 Fe 0.89328(7) 0.54644(9) 0.74360(8) 0.0213(3) Uani 1 1 d . . . . .
Gd1 Gd 0.71038(2) 0.77332(3) 0.52052(3) 0.02329(17) Uani 1 1 d . . . . .
N1 N 0.8238(4) 0.6907(6) 0.5958(5) 0.0282(16) Uani 1 1 d . . . . .
N2 N 0.8040(5) 0.6632(6) 0.8987(5) 0.0281(16) Uani 1 1 d . . . . .
N3 N 0.7435(5) 0.4313(7) 0.7226(6) 0.040(2) Uani 1 1 d . . . . .
N4 N 0.9918(4) 0.6186(5) 0.7519(5) 0.0204(14) Uani 1 1 d . . . . .
N5 N 1.0598(4) 0.5718(5) 0.7533(5) 0.0243(15) Uani 1 1 d . . . . .
N6 N 0.9406(4) 0.4644(5) 0.6409(5) 0.0227(15) Uani 1 1 d . . . . .
N7 N 1.0135(4) 0.4334(5) 0.6537(5) 0.0225(15) Uani 1 1 d . . . . .
N8 N 0.9363(4) 0.4627(5) 0.8476(5) 0.0247(15) Uani 1 1 d . . . . .
N9 N 1.0106(4) 0.4307(5) 0.8422(5) 0.0210(14) Uani 1 1 d . . . . .
N10 N 0.5817(5) 0.8570(6) 0.3624(6) 0.0322(18) Uani 1 1 d . . . . .
N11 N 0.5228(5) 0.7218(5) 0.5227(6) 0.0283(16) Uani 1 1 d . . . . .
N12 N 0.7322(5) 0.9724(6) 0.5681(6) 0.0339(18) Uani 1 1 d . . . . .
N13 N 0.7169(5) 0.5803(6) 0.4466(7) 0.040(2) Uani 1 1 d . . . . .
O1 O 0.6310(4) 0.7844(5) 0.3689(4) 0.0291(14) Uani 1 1 d . . . . .
O2 O 0.5776(4) 0.7731(4) 0.5678(5) 0.0314(15) Uani 1 1 d . . . . .
O3 O 0.6980(4) 0.7921(6) 0.7025(5) 0.0398(17) Uani 1 1 d . . . . .
H3A H 0.691681 0.745438 0.741513 0.060 Uiso 1 1 d R U . . .
H3B H 0.727211 0.830038 0.735443 0.060 Uiso 1 1 d R U . . .
O4 O 0.6723(4) 0.9394(5) 0.5222(5) 0.0341(15) Uani 1 1 d . . . . .
O5 O 0.7832(4) 0.9147(5) 0.5932(5) 0.0356(15) Uani 1 1 d . . . . .
O6 O 0.7380(5) 1.0570(6) 0.5850(6) 0.052(2) Uani 1 1 d . . . . .
O7 O 0.7503(4) 0.6476(5) 0.4018(5) 0.0346(15) Uani 1 1 d . . . . .
O8 O 0.6718(4) 0.6046(5) 0.5193(6) 0.0392(16) Uani 1 1 d . . . . .
O9 O 0.7272(6) 0.4977(6) 0.4251(8) 0.061(2) Uani 1 1 d . . . . .
C23 C 0.3106(8) 0.7513(13) 0.6074(13) 0.058(4) Uiso 0.862(19) 1 d D . P A 1
C24 C 0.2384(8) 0.7400(13) 0.5403(14) 0.061(4) Uiso 0.862(19) 1 d D . P A 1
H24A H 0.247236 0.764814 0.473886 0.092 Uiso 0.862(19) 1 d R U P A 1
H24B H 0.197016 0.774394 0.571166 0.092 Uiso 0.862(19) 1 d R U P A 1
H24C H 0.224426 0.674714 0.535236 0.092 Uiso 0.862(19) 1 d R U P A 1
N14 N 0.3678(9) 0.7632(13) 0.6521(13) 0.084(5) Uiso 0.862(19) 1 d D . P A 1
C23X C 0.263(6) 0.746(5) 0.579(6) 0.058(4) Uiso 0.138(19) 1 d D . P A 2
C24X C 0.219(6) 0.743(7) 0.477(6) 0.061(4) Uiso 0.138(19) 1 d D . P A 2
H24D H 0.247951 0.723311 0.419367 0.092 Uiso 0.138(19) 1 d R U P A 2
H24E H 0.194001 0.802352 0.461947 0.092 Uiso 0.138(19) 1 d R U P A 2
H24F H 0.179871 0.696772 0.491197 0.092 Uiso 0.138(19) 1 d R U P A 2
N14X N 0.294(7) 0.722(7) 0.654(7) 0.084(5) Uiso 0.138(19) 1 d D . P A 2

loop_
_atom_site_aniso_label
_atom_site_aniso_U_11
_atom_site_aniso_U_22
_atom_site_aniso_U_33
_atom_site_aniso_U_23
_atom_site_aniso_U_13
_atom_site_aniso_U_12
B017 0.028(5) 0.021(5) 0.022(5) -0.002(4) 0.007(4) 0.001(4)
C1 0.030(4) 0.033(5) 0.012(4) -0.006(4) 0.004(3) 0.003(4)
C2 0.036(5) 0.022(4) 0.013(4) 0.011(3) -0.001(3) -0.002(4)
C3 0.033(5) 0.025(4) 0.021(4) -0.001(3) 0.003(3) 0.000(4)
C4 0.047(5) 0.022(4) 0.007(4) 0.002(3) 0.003(3) 0.003(4)
C5 0.048(6) 0.027(5) 0.014(4) 0.003(3) 0.004(4) -0.004(4)
C6 0.037(5) 0.033(5) 0.013(4) 0.001(3) 0.002(3) -0.001(4)
C7 0.036(5) 0.036(5) 0.011(4) 0.000(3) 0.002(3) -0.003(4)
C8 0.053(6) 0.020(4) 0.013(4) 0.004(3) 0.010(4) 0.002(4)
C9 0.040(5) 0.021(4) 0.016(4) 0.005(3) 0.015(3) 0.005(4)
C10 0.038(5) 0.028(4) 0.013(4) 0.002(3) 0.010(3) 0.000(4)
C11 0.048(5) 0.021(4) 0.011(4) 0.002(3) 0.004(3) -0.002(4)
C12 0.037(5) 0.024(4) 0.012(4) 0.000(3) -0.001(3) 0.005(4)
C13 0.048(6) 0.033(5) 0.021(4) 0.003(4) 0.006(4) -0.004(4)
C14 0.056(7) 0.036(6) 0.034(5) 0.003(4) -0.002(5) -0.005(5)
C15 0.056(7) 0.047(7) 0.038(6) -0.003(5) 0.002(5) 0.015(6)
C16 0.043(6) 0.049(6) 0.034(5) 0.007(5) 0.007(4) 0.006(5)
C17 0.031(5) 0.041(5) 0.022(4) 0.006(4) 0.005(4) 0.001(4)
C18 0.035(5) 0.036(5) 0.021(5) -0.004(4) 0.007(4) 0.002(4)
C19 0.037(5) 0.047(6) 0.029(5) -0.006(4) 0.002(4) 0.002(5)
C20 0.039(5) 0.045(6) 0.039(6) -0.013(5) 0.006(4) -0.012(5)
C21 0.043(6) 0.036(5) 0.050(6) -0.003(5) 0.013(5) -0.005(5)
C22 0.036(5) 0.042(6) 0.035(5) 0.006(4) 0.007(4) 0.001(4)
Fe1 0.0306(6) 0.0234(6) 0.0100(5) -0.0004(4) 0.0046(4) 0.0029(5)
Gd1 0.0275(3) 0.0277(3) 0.0148(3) 0.00306(16) 0.00526(16) 0.00035(16)
N1 0.032(4) 0.036(4) 0.017(3) -0.004(3) 0.002(3) -0.001(3)
N2 0.038(4) 0.031(4) 0.016(3) -0.003(3) 0.008(3) 0.003(3)
N3 0.039(5) 0.048(5) 0.033(5) -0.007(4) 0.003(4) -0.002(4)
N4 0.039(4) 0.016(3) 0.006(3) 0.000(2) 0.003(3) 0.001(3)
N5 0.030(4) 0.033(4) 0.010(3) 0.000(3) 0.004(3) 0.000(3)
N6 0.032(4) 0.025(4) 0.011(3) -0.001(3) 0.005(3) -0.002(3)
N7 0.034(4) 0.024(4) 0.010(3) -0.001(3) 0.007(3) 0.002(3)
N8 0.033(4) 0.030(4) 0.012(3) 0.002(3) 0.006(3) 0.001(3)
N9 0.027(4) 0.026(4) 0.010(3) -0.003(3) 0.003(3) 0.003(3)
N10 0.035(4) 0.042(5) 0.020(4) -0.004(3) 0.001(3) 0.008(4)
N11 0.035(4) 0.025(4) 0.025(4) -0.001(3) 0.005(3) 0.000(3)
N12 0.038(5) 0.039(5) 0.025(4) -0.002(3) 0.008(3) -0.002(4)
N13 0.038(5) 0.041(5) 0.041(5) 0.000(4) -0.001(4) -0.002(4)
O1 0.034(3) 0.038(4) 0.015(3) 0.001(3) 0.001(2) 0.006(3)
O2 0.029(3) 0.035(4) 0.030(4) 0.000(3) 0.003(3) -0.006(3)
O3 0.044(4) 0.052(4) 0.023(3) -0.004(3) 0.008(3) -0.015(3)
O4 0.036(4) 0.034(4) 0.033(3) -0.001(3) 0.003(3) 0.001(3)
O5 0.035(4) 0.046(4) 0.026(3) -0.001(3) 0.005(3) 0.002(3)
O6 0.060(5) 0.040(5) 0.055(5) -0.009(4) -0.002(4) -0.006(4)
O7 0.047(4) 0.032(4) 0.025(3) 0.004(3) 0.005(3) -0.001(3)
O8 0.040(4) 0.032(4) 0.046(4) 0.000(3) 0.011(3) -0.003(3)
O9 0.068(6) 0.035(5) 0.081(6) -0.013(4) 0.012(5) -0.004(4)

loop_
_atom_type_symbol
_atom_type_description
_atom_type_scat_dispersion_real
_atom_type_scat_dispersion_imag
_atom_type_scat_source
C C 0.0033 0.0016 'International Tables Vol C Tables 4.2.6.8 and 6.1.1.4'
H H 0.0000 0.0000 'International Tables Vol C Tables 4.2.6.8 and 6.1.1.4'
B B 0.0013 0.0007 'International Tables Vol C Tables 4.2.6.8 and 6.1.1.4'
Fe Fe 0.3555 0.8258 'International Tables Vol C Tables 4.2.6.8 and 6.1.1.4'
Gd Gd 0.0964 4.1627 'International Tables Vol C Tables 4.2.6.8 and 6.1.1.4'
N N 0.0063 0.0031 'International Tables Vol C Tables 4.2.6.8 and 6.1.1.4'
O O 0.0112 0.0059 'International Tables Vol C Tables 4.2.6.8 and 6.1.1.4'

loop_
_geom_angle_atom_site_label_1
_geom_angle_atom_site_label_2
_geom_angle_atom_site_label_3
_geom_angle
_geom_angle_site_symmetry_1
_geom_angle_site_symmetry_3
_geom_angle_publ_flag
N5 B017 H017 112.0 . . ?
N5 B017 N7 106.9(7) . . ?
N5 B017 N9 106.6(7) . . ?
N7 B017 H017 112.0 . . ?
N9 B017 H017 112.0 . . ?
N9 B017 N7 107.0(7) . . ?
N1 C1 Fe1 175.6(7) . . ?
N2 C2 Fe1 174.9(8) . . ?
N3 C3 Fe1 178.9(8) . . ?
C5 C4 H4 125.1 . . ?
N4 C4 H4 125.1 . . ?
N4 C4 C5 109.9(8) . . ?
C4 C5 H5 127.5 . . ?
C4 C5 C6 105.1(8) . . ?
C6 C5 H5 127.5 . . ?
C5 C6 H6 126.0 . . ?
N5 C6 C5 107.9(8) . . ?
N5 C6 H6 126.0 . . ?
C8 C7 H7 125.4 . . ?
N6 C7 H7 125.4 . . ?
N6 C7 C8 109.2(8) . . ?
C7 C8 H8 126.9 . . ?
C9 C8 C7 106.3(8) . . ?
C9 C8 H8 126.9 . . ?
C8 C9 H9 126.0 . . ?
N7 C9 C8 108.0(8) . . ?
N7 C9 H9 126.0 . . ?
C11 C10 H10 125.3 . . ?
N8 C10 H10 125.3 . . ?
N8 C10 C11 109.3(8) . . ?
C10 C11 H11 127.4 . . ?
C12 C11 C10 105.3(7) . . ?
C12 C11 H11 127.4 . . ?
C11 C12 H12 125.3 . . ?
N9 C12 C11 109.4(8) . . ?
N9 C12 H12 125.3 . . ?
C14 C13 H13 120.2 . . ?
N10 C13 H13 120.2 . . ?
N10 C13 C14 119.7(10) . . ?
C13 C14 H14 120.2 . . ?
C13 C14 C15 119.7(10) . . ?
C15 C14 H14 120.2 . . ?
C14 C15 H15 120.2 . . ?
C16 C15 C14 119.6(11) . . ?
C16 C15 H15 120.2 . . ?
C15 C16 H16 119.7 . . ?
C15 C16 C17 120.7(10) . . ?
C17 C16 H16 119.7 . . ?
C16 C17 C18 122.5(9) . . ?
N10 C17 C16 117.4(9) . . ?
N10 C17 C18 120.0(9) . . ?
C19 C18 C17 122.7(9) . . ?
N11 C18 C17 117.6(9) . . ?
N11 C18 C19 119.7(9) . . ?
C18 C19 H19 120.0 . . ?
C18 C19 C20 120.0(10) . . ?
C20 C19 H19 120.0 . . ?
C19 C20 H20 120.3 . . ?
C21 C20 C19 119.3(10) . . ?
C21 C20 H20 120.3 . . ?
C20 C21 H21 120.2 . . ?
C22 C21 C20 119.6(10) . . ?
C22 C21 H21 120.2 . . ?
C21 C22 H22 119.7 . . ?
N11 C22 C21 120.7(10) . . ?
N11 C22 H22 119.7 . . ?
C1 Fe1 C3 89.3(4) . . ?
C1 Fe1 N4 90.4(3) . . ?
C1 Fe1 N6 95.2(3) . . ?
C1 Fe1 N8 176.1(3) . . ?
C2 Fe1 C1 84.9(3) . . ?
C2 Fe1 C3 86.7(4) . . ?
C2 Fe1 N4 95.3(3) . . ?
C2 Fe1 N6 175.9(3) . . ?
C2 Fe1 N8 91.9(3) . . ?
C3 Fe1 N4 178.0(3) . . ?
C3 Fe1 N6 89.2(3) . . ?
C3 Fe1 N8 92.6(3) . . ?
N6 Fe1 N4 88.8(3) . . ?
N8 Fe1 N4 87.7(3) . . ?
N8 Fe1 N6 88.2(3) . . ?
N1 Gd1 O5 80.8(2) . . ?
N1 Gd1 O7 71.8(2) . . ?
N1 Gd1 O8 75.9(3) . . ?
N2 Gd1 N1 85.1(3) 4_575 . ?
N2 Gd1 O5 68.6(2) 4_575 . ?
N2 Gd1 O7 70.0(2) 4_575 . ?
N2 Gd1 O8 121.7(2) 4_575 . ?
O1 Gd1 N1 143.0(2) . . ?
O1 Gd1 N2 78.6(2) . 4_575 ?
O1 Gd1 O3 139.1(2) . . ?
O1 Gd1 O4 78.2(2) . . ?
O1 Gd1 O5 122.1(2) . . ?
O1 Gd1 O7 71.4(2) . . ?
O1 Gd1 O8 84.8(2) . . ?
O2 Gd1 N1 130.5(2) . . ?
O2 Gd1 N2 144.4(2) . 4_575 ?
O2 Gd1 O1 71.5(2) . . ?
O2 Gd1 O3 68.9(2) . . ?
O2 Gd1 O4 74.9(2) . . ?
O2 Gd1 O5 111.8(2) . . ?
O2 Gd1 O7 116.3(2) . . ?
O2 Gd1 O8 75.1(2) . . ?
O3 Gd1 N1 74.7(3) . . ?
O3 Gd1 N2 132.4(2) . 4_575 ?
O3 Gd1 O4 81.8(2) . . ?
O3 Gd1 O5 65.9(2) . . ?
O3 Gd1 O7 137.2(2) . . ?
O3 Gd1 O8 94.8(2) . . ?
O4 Gd1 N1 131.5(2) . . ?
O4 Gd1 N2 80.4(2) . 4_575 ?
O4 Gd1 O5 50.8(2) . . ?
O4 Gd1 O7 140.9(2) . . ?
O4 Gd1 O8 148.9(2) . . ?
O7 Gd1 O5 131.7(2) . . ?
O7 Gd1 O8 51.7(2) . . ?
O8 Gd1 O5 153.1(2) . . ?
C1 N1 Gd1 152.6(7) . . ?
C2 N2 Gd1 169.0(7) . 4_576 ?
C4 N4 Fe1 132.9(6) . . ?
C4 N4 N5 107.7(7) . . ?
N5 N4 Fe1 119.4(5) . . ?
C6 N5 B017 131.5(8) . . ?
C6 N5 N4 109.4(7) . . ?
N4 N5 B017 119.0(7) . . ?
C7 N6 Fe1 133.0(6) . . ?
N7 N6 C7 106.8(7) . . ?
N7 N6 Fe1 120.2(5) . . ?
C9 N7 B017 131.8(8) . . ?
N6 N7 B017 118.5(6) . . ?
N6 N7 C9 109.7(7) . . ?
C10 N8 Fe1 132.8(6) . . ?
C10 N8 N9 106.2(7) . . ?
N9 N8 Fe1 120.9(5) . . ?
C12 N9 B017 132.6(8) . . ?
C12 N9 N8 109.8(7) . . ?
N8 N9 B017 117.5(7) . . ?
C17 N10 C13 122.9(9) . . ?
O1 N10 C13 118.7(8) . . ?
O1 N10 C17 118.4(8) . . ?
C22 N11 C18 120.7(9) . . ?
O2 N11 C18 120.7(8) . . ?
O2 N11 C22 118.5(8) . . ?
O5 N12 O4 116.6(8) . . ?
O6 N12 O4 120.6(9) . . ?
O6 N12 O5 122.8(9) . . ?
O7 N13 O8 115.4(8) . . ?
O9 N13 O7 123.2(9) . . ?
O9 N13 O8 121.4(9) . . ?
N10 O1 Gd1 117.0(5) . . ?
N11 O2 Gd1 124.3(5) . . ?
Gd1 O3 H3A 122.0 . . ?
Gd1 O3 H3B 120.9 . . ?
H3A O3 H3B 105.3 . . ?
N12 O4 Gd1 98.2(5) . . ?
N12 O5 Gd1 94.4(5) . . ?
N13 O7 Gd1 96.6(5) . . ?
N13 O8 Gd1 95.6(5) . . ?
N14 C23 C24 175(2) . . ?
C23 C24 H24A 110.6 . . ?
C23 C24 H24B 107.8 . . ?
C23 C24 H24C 110.0 . . ?
H24A C24 H24B 109.5 . . ?
H24A C24 H24C 109.5 . . ?
H24B C24 H24C 109.5 . . ?
N14X C23X C24X 161(4) . . ?
C23X C24X H24D 116.1 . . ?
C23X C24X H24E 111.3 . . ?
C23X C24X H24F 100.5 . . ?
H24D C24X H24E 109.5 . . ?
H24D C24X H24F 109.5 . . ?
H24E C24X H24F 109.5 . . ?

loop_
_geom_bond_atom_site_label_1
_geom_bond_atom_site_label_2
_geom_bond_distance
_geom_bond_site_symmetry_2
_geom_bond_publ_flag
B017 H017 0.9800 . ?
B017 N5 1.543(12) . ?
B017 N7 1.553(12) . ?
B017 N9 1.549(11) . ?
C1 Fe1 1.922(9) . ?
C1 N1 1.141(12) . ?
C2 Fe1 1.905(9) . ?
C2 N2 1.167(12) . ?
C3 Fe1 1.938(9) . ?
C3 N3 1.128(13) . ?
C4 H4 0.9300 . ?
C4 C5 1.384(15) . ?
C4 N4 1.331(11) . ?
C5 H5 0.9300 . ?
C5 C6 1.387(13) . ?
C6 H6 0.9300 . ?
C6 N5 1.346(12) . ?
C7 H7 0.9300 . ?
C7 C8 1.373(13) . ?
C7 N6 1.353(11) . ?
C8 H8 0.9300 . ?
C8 C9 1.361(14) . ?
C9 H9 0.9300 . ?
C9 N7 1.348(11) . ?
C10 H10 0.9300 . ?
C10 C11 1.392(13) . ?
C10 N8 1.361(11) . ?
C11 H11 0.9300 . ?
C11 C12 1.367(13) . ?
C12 H12 0.9300 . ?
C12 N9 1.332(11) . ?
C13 H13 0.9300 . ?
C13 C14 1.377(16) . ?
C13 N10 1.360(13) . ?
C14 H14 0.9300 . ?
C14 C15 1.377(17) . ?
C15 H15 0.9300 . ?
C15 C16 1.366(17) . ?
C16 H16 0.9300 . ?
C16 C17 1.419(15) . ?
C17 C18 1.474(14) . ?
C17 N10 1.341(12) . ?
C18 C19 1.371(15) . ?
C18 N11 1.362(13) . ?
C19 H19 0.9300 . ?
C19 C20 1.386(16) . ?
C20 H20 0.9300 . ?
C20 C21 1.376(16) . ?
C21 H21 0.9300 . ?
C21 C22 1.368(15) . ?
C22 H22 0.9300 . ?
C22 N11 1.351(13) . ?
Fe1 N4 1.985(7) . ?
Fe1 N6 1.975(7) . ?
Fe1 N8 1.955(7) . ?
Gd1 N1 2.475(8) . ?
Gd1 N2 2.469(7) 4_575 ?
Gd1 O1 2.413(6) . ?
Gd1 O2 2.382(6) . ?
Gd1 O3 2.433(7) . ?
Gd1 O4 2.447(7) . ?
Gd1 O5 2.547(7) . ?
Gd1 O7 2.480(7) . ?
Gd1 O8 2.485(7) . ?
N4 N5 1.348(10) . ?
N6 N7 1.341(10) . ?
N8 N9 1.362(10) . ?
N10 O1 1.338(10) . ?
N11 O2 1.327(10) . ?
N12 O4 1.278(11) . ?
N12 O5 1.243(11) . ?
N12 O6 1.225(12) . ?
N13 O7 1.267(11) . ?
N13 O8 1.294(11) . ?
N13 O9 1.219(12) . ?
O3 H3A 0.8475 . ?
O3 H3B 0.8520 . ?
C23 C24 1.526(8) . ?
C23 N14 1.153(8) . ?
C24 H24A 0.9599 . ?
C24 H24B 0.9601 . ?
C24 H24C 0.9599 . ?
C23X C24X 1.541(10) . ?
C23X N14X 1.172(10) . ?
C24X H24D 0.9600 . ?
C24X H24E 0.9599 . ?
C24X H24F 0.9599 . ?

loop_
_geom_torsion_atom_site_label_1
_geom_torsion_atom_site_label_2
_geom_torsion_atom_site_label_3
_geom_torsion_atom_site_label_4
_geom_torsion
_geom_torsion_site_symmetry_1
_geom_torsion_site_symmetry_2
_geom_torsion_site_symmetry_3
_geom_torsion_site_symmetry_4
_geom_torsion_publ_flag
C4 C5 C6 N5 -0.2(9) . . . . ?
C4 N4 N5 B017 179.7(7) . . . . ?
C4 N4 N5 C6 0.0(8) . . . . ?
C5 C4 N4 Fe1 -178.8(6) . . . . ?
C5 C4 N4 N5 -0.1(9) . . . . ?
C5 C6 N5 B017 -179.5(8) . . . . ?
C5 C6 N5 N4 0.1(9) . . . . ?
C7 C8 C9 N7 -0.4(9) . . . . ?
C7 N6 N7 B017 179.9(7) . . . . ?
C7 N6 N7 C9 -0.4(9) . . . . ?
C8 C7 N6 Fe1 179.5(6) . . . . ?
C8 C7 N6 N7 0.2(10) . . . . ?
C8 C9 N7 B017 -179.9(8) . . . . ?
C8 C9 N7 N6 0.5(9) . . . . ?
C10 C11 C12 N9 -1.8(10) . . . . ?
C10 N8 N9 B017 -177.4(7) . . . . ?
C10 N8 N9 C12 -1.4(9) . . . . ?
C11 C10 N8 Fe1 -176.6(6) . . . . ?
C11 C10 N8 N9 0.3(10) . . . . ?
C11 C12 N9 B017 177.1(8) . . . . ?
C11 C12 N9 N8 2.0(10) . . . . ?
C13 C14 C15 C16 -1.8(16) . . . . ?
C13 N10 O1 Gd1 89.0(8) . . . . ?
C14 C13 N10 C17 -0.3(14) . . . . ?
C14 C13 N10 O1 -179.9(8) . . . . ?
C14 C15 C16 C17 2.5(17) . . . . ?
C15 C16 C17 C18 -179.3(10) . . . . ?
C15 C16 C17 N10 -2.0(15) . . . . ?
C16 C17 C18 C19 58.1(14) . . . . ?
C16 C17 C18 N11 -118.9(10) . . . . ?
C16 C17 N10 C13 0.9(14) . . . . ?
C16 C17 N10 O1 -179.5(8) . . . . ?
C17 C18 C19 C20 -178.0(9) . . . . ?
C17 C18 N11 C22 177.8(8) . . . . ?
C17 C18 N11 O2 1.5(12) . . . . ?
C17 N10 O1 Gd1 -90.7(8) . . . . ?
C18 C17 N10 C13 178.3(8) . . . . ?
C18 C17 N10 O1 -2.1(13) . . . . ?
C18 C19 C20 C21 1.0(15) . . . . ?
C18 N11 O2 Gd1 -85.1(9) . . . . ?
C19 C18 N11 C22 0.7(14) . . . . ?
C19 C18 N11 O2 -175.6(8) . . . . ?
C19 C20 C21 C22 -0.6(16) . . . . ?
C20 C21 C22 N11 0.3(15) . . . . ?
C21 C22 N11 C18 -0.3(14) . . . . ?
C21 C22 N11 O2 176.1(9) . . . . ?
C22 N11 O2 Gd1 98.5(8) . . . . ?
Fe1 N4 N5 B017 -1.4(9) . . . . ?
Fe1 N4 N5 C6 178.8(5) . . . . ?
Fe1 N6 N7 B017 0.5(10) . . . . ?
Fe1 N6 N7 C9 -179.9(5) . . . . ?
Fe1 N8 N9 B017 0.0(10) . . . . ?
Fe1 N8 N9 C12 175.9(6) . . . . ?
N4 C4 C5 C6 0.2(9) . . . . ?
N5 B017 N7 C9 123.3(9) . . . . ?
N5 B017 N7 N6 -57.2(9) . . . . ?
N5 B017 N9 C12 -117.5(10) . . . . ?
N5 B017 N9 N8 57.3(9) . . . . ?
N6 C7 C8 C9 0.1(10) . . . . ?
N7 B017 N5 C6 -122.7(9) . . . . ?
N7 B017 N5 N4 57.7(9) . . . . ?
N7 B017 N9 C12 128.4(9) . . . . ?
N7 B017 N9 N8 -56.8(9) . . . . ?
N8 C10 C11 C12 0.9(10) . . . . ?
N9 B017 N5 C6 123.1(9) . . . . ?
N9 B017 N5 N4 -56.5(9) . . . . ?
N9 B017 N7 C9 -122.8(9) . . . . ?
N9 B017 N7 N6 56.7(9) . . . . ?
N10 C13 C14 C15 0.7(15) . . . . ?
N10 C17 C18 C19 -119.2(11) . . . . ?
N10 C17 C18 N11 63.8(12) . . . . ?
N11 C18 C19 C20 -1.0(14) . . . . ?
O4 N12 O5 Gd1 0.1(7) . . . . ?
O5 N12 O4 Gd1 -0.1(8) . . . . ?
O6 N12 O4 Gd1 179.3(7) . . . . ?
O6 N12 O5 Gd1 -179.3(8) . . . . ?
O7 N13 O8 Gd1 -8.4(8) . . . . ?
O8 N13 O7 Gd1 8.5(8) . . . . ?
O9 N13 O7 Gd1 -169.9(9) . . . . ?
O9 N13 O8 Gd1 170.0(9) . . . . ?

loop_
_twin_individual_id
_twin_individual_mass_fraction_refined
1 0.840(3)
2 0.160(3)
